data_7703308
loop_
_publ_author_name
'Sun, Puhua'
'Yang, Dawei'
'Li, Ying'
'Wang, Baomin'
'Qu, Jingping'

_publ_section_title
;
 A bioinspired thiolate-bridged dinickel complex with a pendant amine:
 synthesis, structure and electrocatalytic properties.
;
_journal_issue 7
_journal_name_full 'Dalton transactions (Cambridge, England : 2003)'
_journal_page_first 2151
_journal_page_last 2158
_journal_paper_doi 10.1039/c9dt04493k
_journal_volume 49
_journal_year 2020
_chemical_formula_sum 'C58 H59 Cl F6 N Ni2 P5 S3'
_chemical_formula_weight 1287.96
_space_group_IT_number 15
_space_group_name_Hall '-C 2yc'
_space_group_name_H-M_alt 'C 1 2/c 1'
_symmetry_cell_setting Monoclinic'
_symmetry_space_group_name_H-M 'C 1 2/c 1'
_atom_sites_solution_hydrogens geom
_atom_sites_solution_primary direct
_atom_sites_solution_secondary difmap
_audit_creation_method SHELXL-97
_audit_update_record
;
2019-02-27 deposited with the CCDC.	2020-01-16 downloaded from the CCDC.
;
_cell_angle_alpha 90.00
_cell_angle_beta 91.00
_cell_angle_gamma 90.00
_cell_formula_units_Z 8
_cell_length_a 35.436(4)
_cell_length_b 13.4228(15)
_cell_length_c 24.186(3)
_cell_measurement_reflns_used 9800
_cell_measurement_temperature 173(2)
_cell_measurement_theta_max 30.0
_cell_measurement_theta_min 2.40
_cell_volume 11502(2)
_computing_cell_refinement 'Bruker SAINT'
_computing_data_collection 'Bruker APEX2'
_computing_data_reduction 'Bruker SAINT'
_computing_molecular_graphics 'Bruker SHELXTL'
_computing_publication_material 'Bruker SHELXTL'
_computing_structure_refinement 'SHELXL-2014 (Sheldrick 2014)'
_computing_structure_solution 'SHELXS-97 (Sheldrick 2008)'
_diffrn_ambient_temperature 173(2)
_diffrn_measured_fraction_theta_full 0.999
_diffrn_measured_fraction_theta_max 0.999
_diffrn_measurement_device_type 'Bruker APEX-II CCD'
_diffrn_measurement_method '\f and \w scans'
_diffrn_radiation_monochromator graphite
_diffrn_radiation_source 'fine-focus sealed tube'
_diffrn_radiation_type MoK\a
_diffrn_radiation_wavelength 0.71073
_diffrn_reflns_av_R_equivalents 0.0843
_diffrn_reflns_av_sigmaI/netI 0.0345
_diffrn_reflns_limit_h_max 42
_diffrn_reflns_limit_h_min -42
_diffrn_reflns_limit_k_max 15
_diffrn_reflns_limit_k_min -15
_diffrn_reflns_limit_l_max 28
_diffrn_reflns_limit_l_min -28
_diffrn_reflns_number 77349
_diffrn_reflns_theta_full 25.00
_diffrn_reflns_theta_max 25.00
_diffrn_reflns_theta_min 2.33
_diffrn_standards_number 0
_exptl_absorpt_coefficient_mu 1.008
_exptl_absorpt_correction_T_max 0.8393
_exptl_absorpt_correction_T_min 0.7518
_exptl_absorpt_correction_type empirical
_exptl_absorpt_process_details SADABS
_exptl_crystal_colour black
_exptl_crystal_density_diffrn 1.488
_exptl_crystal_density_method 'not measured'
_exptl_crystal_description block
_exptl_crystal_F_000 5312
_exptl_crystal_size_max 0.30
_exptl_crystal_size_mid 0.20
_exptl_crystal_size_min 0.18
_refine_diff_density_max 1.525
_refine_diff_density_min -1.039
_refine_diff_density_rms 0.114
_refine_ls_extinction_method none
_refine_ls_goodness_of_fit_ref 1.010
_refine_ls_hydrogen_treatment mixed
_refine_ls_matrix_type full
_refine_ls_number_parameters 685
_refine_ls_number_reflns 10108
_refine_ls_number_restraints 1
_refine_ls_restrained_S_all 1.014
_refine_ls_R_factor_all 0.0658
_refine_ls_R_factor_gt 0.0552
_refine_ls_shift/su_max 0.001
_refine_ls_shift/su_mean 0.000
_refine_ls_structure_factor_coef Fsqd
_refine_ls_weighting_details 'calc w=1/[\s^2^(Fo^2^)+(0.0937P)^2^+86.9961P] where P=(Fo^2^+2Fc^2^)/3'
_refine_ls_weighting_scheme calc
_refine_ls_wR_factor_gt 0.1575
_refine_ls_wR_factor_ref 0.1653
_reflns_number_gt 8707
_reflns_number_total 10108
_reflns_threshold_expression >2sigma(I)
_cod_data_source_file c9dt04493k2.cif
_cod_data_source_block 1_CCDC1
_cod_depositor_comments 'Adding full bibliography for 7703306--7703309.cif.'
_cod_original_sg_symbol_H-M C2/c
_cod_database_code 7703308

loop_
_symmetry_equiv_pos_as_xyz
'x, y, z'
'-x, y, -z+1/2'
'x+1/2, y+1/2, z'
'-x+1/2, y+1/2, -z+1/2'
'-x, -y, -z'
'x, -y, z-1/2'
'-x+1/2, -y+1/2, -z'
'x+1/2, -y+1/2, z-1/2'

loop_
_atom_site_label
_atom_site_type_symbol
_atom_site_fract_x
_atom_site_fract_y
_atom_site_fract_z
_atom_site_U_iso_or_equiv
_atom_site_adp_type
_atom_site_occupancy
_atom_site_symmetry_multiplicity
_atom_site_calc_flag
_atom_site_refinement_flags
Ni1 Ni 0.181973(14) 0.55113(4) 0.18099(2) 0.01914(14) Uani 1 1 d .
Ni2 Ni 0.124326(14) 0.69326(4) 0.11227(2) 0.01960(15) Uani 1 1 d .
P2 P 0.21628(3) 0.41960(8) 0.16282(4) 0.0208(2) Uani 1 1 d .
S2 S 0.17359(3) 0.59477(7) 0.09234(4) 0.0211(2) Uani 1 1 d .
P1 P 0.17284(3) 0.47995(8) 0.26045(4) 0.0209(2) Uani 1 1 d .
S1 S 0.13796(3) 0.66469(7) 0.20161(4) 0.0238(2) Uani 1 1 d .
Cl1 Cl 0.24559(3) 0.63406(8) 0.21105(4) 0.0285(2) Uani 1 1 d .
P4 P 0.09942(3) 0.67136(8) 0.03075(4) 0.0258(2) Uani 1 1 d .
S3 S 0.16472(3) 0.83597(8) 0.10961(5) 0.0338(3) Uani 1 1 d .
P3 P 0.07186(3) 0.76719(9) 0.13154(5) 0.0303(3) Uani 1 1 d .
C2 C 0.17286(13) 0.5586(3) 0.32177(17) 0.0264(9) Uani 1 1 d .
C3 C 0.13162(14) 0.6952(3) -0.02560(18) 0.0309(10) Uani 1 1 d .
C4 C 0.23904(12) 0.3875(3) 0.22814(18) 0.0263(9) Uani 1 1 d .
H4A H 0.2515 0.3218 0.2251 0.032 Uiso 1 1 calc R
H4B H 0.2586 0.4377 0.2376 0.032 Uiso 1 1 calc R
C5 C 0.19124(11) 0.3074(3) 0.14105(17) 0.0231(8) Uani 1 1 d .
C6 C 0.09094(17) 0.9570(4) 0.1732(3) 0.0523(14) Uani 1 1 d .
H6A H 0.0974 0.9739 0.1364 0.063 Uiso 1 1 calc R
C7 C 0.21220(12) 0.6802(4) 0.07602(19) 0.0313(10) Uani 1 1 d .
H7A H 0.2302 0.6813 0.1078 0.038 Uiso 1 1 calc R
H7B H 0.2258 0.6530 0.0439 0.038 Uiso 1 1 calc R
C8 C 0.05817(15) 0.7541(4) 0.0229(2) 0.0437(13) Uani 1 1 d .
H8A H 0.0591 0.7886 -0.0132 0.052 Uiso 1 1 calc R
H8B H 0.0348 0.7138 0.0235 0.052 Uiso 1 1 calc R
C10 C 0.12885(12) 0.4100(3) 0.26257(18) 0.0267(9) Uani 1 1 d .
C11 C 0.08003(12) 0.5492(4) 0.01693(18) 0.0293(10) Uani 1 1 d .
C12 C 0.03274(13) 0.6873(3) 0.15245(17) 0.0294(9) Uani 1 1 d .
C13 C 0.25370(13) 0.4294(3) 0.11201(19) 0.0300(10) Uani 1 1 d .
C14 C 0.20704(14) 0.5925(4) 0.34290(19) 0.0354(11) Uani 1 1 d .
H14A H 0.2300 0.5750 0.3256 0.042 Uiso 1 1 calc R
C15 C 0.20939(12) 0.3841(3) 0.27354(18) 0.0275(9) Uani 1 1 d .
H15A H 0.2217 0.3961 0.3100 0.033 Uiso 1 1 calc R
H15B H 0.1975 0.3174 0.2743 0.033 Uiso 1 1 calc R
C16 C 0.18025(15) 0.1315(4) 0.1459(2) 0.0414(12) Uani 1 1 d .
H16A H 0.1851 0.0690 0.1630 0.050 Uiso 1 1 calc R
C17 C 0.08571(13) 0.4718(4) 0.0534(2) 0.0356(11) Uani 1 1 d .
H17A H 0.1016 0.4814 0.0850 0.043 Uiso 1 1 calc R
C18 C 0.10902(13) 0.3955(3) 0.2140(2) 0.0322(10) Uani 1 1 d .
H18A H 0.1174 0.4260 0.1809 0.039 Uiso 1 1 calc R
C19 C 0.20100(14) 0.7843(4) 0.0632(2) 0.0410(12) Uani 1 1 d .
H19A H 0.1912 0.7871 0.0246 0.049 Uiso 1 1 calc R
H19B H 0.2237 0.8271 0.0655 0.049 Uiso 1 1 calc R
C20 C 0.19815(13) 0.2161(3) 0.16560(19) 0.0302(10) Uani 1 1 d .
H20A H 0.2153 0.2114 0.1962 0.036 Uiso 1 1 calc R
C21 C 0.15729(13) 0.6205(4) -0.04033(17) 0.0315(10) Uani 1 1 d .
H21A H 0.1551 0.5553 -0.0255 0.038 Uiso 1 1 calc R
C22 C 0.07532(15) 0.8635(4) 0.1850(2) 0.0416(12) Uani 1 1 d .
C23 C 0.16343(14) 0.7780(3) 0.22140(19) 0.0337(10) Uani 1 1 d .
H23A H 0.1448 0.8286 0.2330 0.040 Uiso 1 1 calc R
H23B H 0.1798 0.7629 0.2539 0.040 Uiso 1 1 calc R
C24 C 0.11624(14) 0.3645(4) 0.3106(2) 0.0435(13) Uani 1 1 d .
H24A H 0.1298 0.3736 0.3444 0.052 Uiso 1 1 calc R
C25 C 0.15586(14) 0.1369(4) 0.1024(2) 0.0389(11) Uani 1 1 d .
H25A H 0.1439 0.0781 0.0889 0.047 Uiso 1 1 calc R
C26 C -0.03356(14) 0.6653(5) 0.1684(2) 0.0473(13) Uani 1 1 d .
H26A H -0.0584 0.6919 0.1692 0.057 Uiso 1 1 calc R
C27 C 0.24492(16) 0.4319(4) 0.0561(2) 0.0446(12) Uani 1 1 d .
H27A H 0.2193 0.4286 0.0439 0.053 Uiso 1 1 calc R
C28 C 0.07687(15) 0.3367(4) 0.2130(2) 0.0458(13) Uani 1 1 d .
H28A H 0.0632 0.3270 0.1793 0.055 Uiso 1 1 calc R
C29 C 0.16560(13) 0.3126(3) 0.0974(2) 0.0324(10) Uani 1 1 d .
H29A H 0.1599 0.3752 0.0810 0.039 Uiso 1 1 calc R
C30 C 0.06853(16) 0.3795(4) 0.0447(3) 0.0475(13) Uani 1 1 d .
H30A H 0.0731 0.3261 0.0696 0.057 Uiso 1 1 calc R
C32 C 0.1750(2) 0.6778(4) 0.4156(2) 0.0530(15) Uani 1 1 d .
H32A H 0.1760 0.7166 0.4485 0.064 Uiso 1 1 calc R
C35 C 0.18832(15) 0.8239(4) 0.1752(2) 0.0412(12) Uani 1 1 d .
H35A H 0.2109 0.7816 0.1707 0.049 Uiso 1 1 calc R
H35B H 0.1970 0.8906 0.1874 0.049 Uiso 1 1 calc R
C36 C -0.02765(15) 0.5680(5) 0.1813(2) 0.0479(13) Uani 1 1 d .
H36A H -0.0483 0.5272 0.1913 0.057 Uiso 1 1 calc R
C37 C 0.03867(16) 0.4443(5) -0.0365(2) 0.0507(15) Uani 1 1 d .
H37A H 0.0221 0.4352 -0.0675 0.061 Uiso 1 1 calc R
C38 C -0.00369(14) 0.7261(4) 0.1541(2) 0.0425(12) Uani 1 1 d .
H38A H -0.0080 0.7942 0.1454 0.051 Uiso 1 1 calc R
C40 C 0.03821(14) 0.5892(4) 0.1650(2) 0.0370(11) Uani 1 1 d .
H40A H 0.0629 0.5620 0.1636 0.044 Uiso 1 1 calc R
C41 C 0.06608(19) 0.8416(4) 0.2387(3) 0.0561(16) Uani 1 1 d .
H41A H 0.0551 0.7788 0.2468 0.067 Uiso 1 1 calc R
C42 C 0.13974(15) 0.5877(4) 0.3472(2) 0.0423(12) Uani 1 1 d .
H42A H 0.1161 0.5665 0.3323 0.051 Uiso 1 1 calc R
C44 C 0.04493(15) 0.3670(4) -0.0006(2) 0.0487(14) Uani 1 1 d .
H44A H 0.0329 0.3046 -0.0068 0.058 Uiso 1 1 calc R
C45 C 0.05599(16) 0.5348(5) -0.0285(2) 0.0453(13) Uani 1 1 d .
H45A H 0.0516 0.5876 -0.0539 0.054 Uiso 1 1 calc R
C46 C 0.05729(16) 0.8298(4) 0.0684(2) 0.0432(13) Uani 1 1 d .
H46A H 0.0315 0.8571 0.0720 0.052 Uiso 1 1 calc R
H46B H 0.0747 0.8855 0.0603 0.052 Uiso 1 1 calc R
C47 C 0.1335(2) 0.7889(4) -0.0492(2) 0.0528(15) Uani 1 1 d .
H47A H 0.1158 0.8388 -0.0398 0.063 Uiso 1 1 calc R
C49 C 0.18574(15) 0.6426(5) -0.0766(2) 0.0483(14) Uani 1 1 d .
H49A H 0.2035 0.5926 -0.0862 0.058 Uiso 1 1 calc R
C50 C 0.0726(2) 0.9097(5) 0.2814(3) 0.0686(19) Uani 1 1 d .
H50A H 0.0665 0.8928 0.3184 0.082 Uiso 1 1 calc R
C51 C 0.20750(18) 0.6522(4) 0.3896(2) 0.0482(14) Uani 1 1 d .
H51A H 0.2310 0.6758 0.4039 0.058 Uiso 1 1 calc R
C52 C 0.27379(19) 0.4393(5) 0.0174(3) 0.0604(17) Uani 1 1 d .
H52A H 0.2676 0.4423 -0.0209 0.073 Uiso 1 1 calc R
C55 C 0.14816(15) 0.2270(4) 0.0775(2) 0.0396(11) Uani 1 1 d .
H55A H 0.1310 0.2305 0.0469 0.048 Uiso 1 1 calc R
C56 C 0.29133(14) 0.4336(4) 0.1287(2) 0.0415(12) Uani 1 1 d .
H56A H 0.2978 0.4331 0.1669 0.050 Uiso 1 1 calc R
C57 C 0.0877(2) 1.0010(5) 0.2698(3) 0.072(2) Uani 1 1 d .
H57A H 0.0919 1.0480 0.2986 0.086 Uiso 1 1 calc R
C61 C 0.31064(19) 0.4421(5) 0.0342(3) 0.065(2) Uani 1 1 d .
H61A H 0.3301 0.4466 0.0077 0.078 Uiso 1 1 calc R
C62 C 0.31952(16) 0.4386(4) 0.0898(3) 0.0549(16) Uani 1 1 d .
H62A H 0.3452 0.4396 0.1016 0.066 Uiso 1 1 calc R
C63 C 0.14098(19) 0.6471(5) 0.3940(3) 0.0570(16) Uani 1 1 d .
H63A H 0.1182 0.6667 0.4111 0.068 Uiso 1 1 calc R
C64 C 0.18870(19) 0.7373(5) -0.0993(2) 0.061(2) Uani 1 1 d .
H64A H 0.2089 0.7531 -0.1231 0.073 Uiso 1 1 calc R
C65 C 0.00805(16) 0.5280(5) 0.1798(2) 0.0498(14) Uani 1 1 d .
H65A H 0.0122 0.4599 0.1888 0.060 Uiso 1 1 calc R
C66 C 0.1616(2) 0.8091(5) -0.0868(3) 0.069(2) Uani 1 1 d .
H66A H 0.1625 0.8725 -0.1042 0.082 Uiso 1 1 calc R
C71 C 0.06468(16) 0.2921(5) 0.2609(3) 0.0551(15) Uani 1 1 d .
H71A H 0.0427 0.2516 0.2602 0.066 Uiso 1 1 calc R
C76 C 0.0969(2) 1.0247(4) 0.2161(3) 0.0665(19) Uani 1 1 d .
H76A H 0.1075 1.0881 0.2083 0.080 Uiso 1 1 calc R
C91 C 0.08436(17) 0.3066(5) 0.3094(3) 0.0620(18) Uani 1 1 d .
H91A H 0.0759 0.2763 0.3425 0.074 Uiso 1 1 calc R
P6 P 0.07133(5) 0.92938(12) 0.46911(8) 0.0559(4) Uani 1 1 d .
F4 F 0.10203(11) 0.9825(3) 0.50493(17) 0.0708(11) Uani 1 1 d .
F6 F 0.10014(14) 0.8421(3) 0.4567(2) 0.0881(13) Uani 1 1 d .
F2 F 0.08631(14) 0.9889(4) 0.4168(2) 0.0896(13) Uani 1 1 d .
F5 F 0.05892(18) 0.8714(4) 0.5232(2) 0.119(2) Uani 1 1 d .
F3 F 0.04231(11) 1.0171(3) 0.48213(19) 0.0814(13) Uani 1 1 d .
F1 F 0.04099(14) 0.8760(4) 0.4331(2) 0.1037(17) Uani 1 1 d .
C101 C 0.00008(19) 0.8312(10) 0.6204(3) 0.084(3) Uani 1 1 d D
N1 N -0.0043(2) 0.7388(6) 0.6172(4) 0.109(3) Uani 1 1 d .
C100 C 0.0054(3) 0.9342(13) 0.6264(5) 0.174(8) Uani 1 1 d D
H10A H -0.0067 0.9689 0.5951 0.260 Uiso 1 1 calc R
H10B H 0.0324 0.9491 0.6274 0.260 Uiso 1 1 calc R
H10C H -0.0060 0.9565 0.6610 0.260 Uiso 1 1 calc R

loop_
_atom_site_aniso_label
_atom_site_aniso_U_11
_atom_site_aniso_U_22
_atom_site_aniso_U_33
_atom_site_aniso_U_23
_atom_site_aniso_U_13
_atom_site_aniso_U_12
Ni1 0.0215(3) 0.0139(3) 0.0219(3) 0.00159(19) -0.0021(2) 0.00157(19)
Ni2 0.0212(3) 0.0157(3) 0.0219(3) 0.00276(19) -0.0002(2) 0.00142(19)
P2 0.0198(5) 0.0170(5) 0.0254(5) 0.0013(4) -0.0011(4) 0.0022(4)
S2 0.0200(5) 0.0195(5) 0.0239(5) 0.0036(4) -0.0008(4) 0.0007(4)
P1 0.0214(5) 0.0184(5) 0.0229(5) 0.0020(4) -0.0028(4) 0.0024(4)
S1 0.0320(5) 0.0162(5) 0.0231(5) 0.0002(4) -0.0023(4) 0.0050(4)
Cl1 0.0290(5) 0.0235(5) 0.0327(5) -0.0014(4) -0.0061(4) -0.0046(4)
P4 0.0268(6) 0.0255(6) 0.0249(5) 0.0023(4) -0.0032(4) 0.0070(4)
S3 0.0363(6) 0.0182(5) 0.0464(7) 0.0098(5) -0.0090(5) -0.0049(4)
P3 0.0352(6) 0.0264(6) 0.0297(6) 0.0098(5) 0.0103(5) 0.0134(5)
C2 0.037(2) 0.019(2) 0.023(2) 0.0011(16) -0.0019(17) 0.0040(17)
C3 0.043(3) 0.028(2) 0.022(2) 0.0021(17) 0.0014(18) -0.0040(19)
C4 0.025(2) 0.019(2) 0.034(2) 0.0047(17) -0.0072(17) 0.0063(16)
C5 0.022(2) 0.018(2) 0.030(2) -0.0016(16) 0.0029(16) -0.0007(15)
C6 0.060(4) 0.033(3) 0.064(4) -0.004(3) 0.017(3) -0.001(3)
C7 0.026(2) 0.037(3) 0.031(2) 0.0059(19) 0.0007(18) -0.0102(19)
C8 0.043(3) 0.048(3) 0.040(3) 0.000(2) -0.016(2) 0.022(2)
C10 0.026(2) 0.022(2) 0.032(2) 0.0032(17) -0.0039(17) 0.0002(17)
C11 0.021(2) 0.040(3) 0.028(2) -0.0044(19) -0.0002(17) -0.0004(18)
C12 0.030(2) 0.035(3) 0.022(2) -0.0001(18) 0.0014(17) 0.0048(19)
C13 0.032(2) 0.019(2) 0.040(3) -0.0024(18) 0.0119(19) 0.0013(17)
C14 0.040(3) 0.037(3) 0.029(2) -0.003(2) 0.0022(19) -0.009(2)
C15 0.031(2) 0.022(2) 0.029(2) 0.0032(17) -0.0058(17) 0.0078(17)
C16 0.052(3) 0.019(2) 0.053(3) 0.005(2) 0.004(2) -0.003(2)
C17 0.030(2) 0.035(3) 0.042(3) 0.001(2) -0.009(2) -0.005(2)
C18 0.033(2) 0.026(2) 0.037(2) 0.0036(19) -0.0053(19) -0.0019(19)
C19 0.038(3) 0.036(3) 0.049(3) 0.006(2) 0.001(2) -0.008(2)
C20 0.031(2) 0.023(2) 0.037(2) 0.0027(18) -0.0022(18) 0.0033(18)
C21 0.032(2) 0.040(3) 0.022(2) -0.0048(19) -0.0023(17) -0.008(2)
C22 0.049(3) 0.022(2) 0.055(3) 0.000(2) 0.020(2) 0.003(2)
C23 0.043(3) 0.022(2) 0.036(2) -0.0077(19) -0.014(2) 0.0040(19)
C24 0.037(3) 0.054(3) 0.039(3) 0.019(2) -0.008(2) -0.011(2)
C25 0.042(3) 0.029(3) 0.046(3) -0.007(2) 0.006(2) -0.012(2)
C26 0.028(3) 0.063(4) 0.050(3) -0.014(3) -0.001(2) 0.006(2)
C27 0.045(3) 0.047(3) 0.043(3) -0.003(2) 0.014(2) 0.003(2)
C28 0.036(3) 0.044(3) 0.056(3) 0.001(3) -0.013(2) -0.006(2)
C29 0.034(2) 0.026(2) 0.037(3) -0.0006(19) -0.0080(19) 0.0034(19)
C30 0.045(3) 0.034(3) 0.063(4) 0.000(3) -0.005(3) -0.007(2)
C32 0.084(4) 0.038(3) 0.037(3) -0.013(2) 0.007(3) -0.003(3)
C35 0.049(3) 0.024(2) 0.051(3) 0.000(2) -0.011(2) -0.004(2)
C36 0.035(3) 0.064(4) 0.044(3) -0.002(3) 0.002(2) -0.012(3)
C37 0.043(3) 0.067(4) 0.042(3) -0.020(3) -0.008(2) -0.015(3)
C38 0.035(3) 0.044(3) 0.049(3) -0.003(2) 0.003(2) 0.011(2)
C40 0.031(2) 0.038(3) 0.043(3) 0.005(2) 0.002(2) 0.001(2)
C41 0.077(4) 0.037(3) 0.056(4) -0.009(3) 0.027(3) -0.016(3)
C42 0.041(3) 0.047(3) 0.038(3) -0.008(2) -0.001(2) 0.012(2)
C44 0.038(3) 0.048(3) 0.060(3) -0.017(3) -0.003(2) -0.014(2)
C45 0.048(3) 0.058(3) 0.030(3) 0.000(2) -0.007(2) -0.004(3)
C46 0.047(3) 0.043(3) 0.040(3) 0.017(2) 0.008(2) 0.020(2)
C47 0.092(5) 0.034(3) 0.033(3) 0.002(2) 0.010(3) -0.006(3)
C49 0.037(3) 0.077(4) 0.031(3) -0.021(3) 0.001(2) -0.013(3)
C50 0.096(5) 0.057(4) 0.053(4) -0.014(3) 0.027(4) -0.020(4)
C51 0.066(4) 0.041(3) 0.037(3) -0.006(2) -0.005(3) -0.017(3)
C52 0.071(4) 0.061(4) 0.050(3) -0.004(3) 0.027(3) -0.003(3)
C55 0.042(3) 0.036(3) 0.041(3) -0.007(2) -0.006(2) -0.007(2)
C56 0.033(3) 0.034(3) 0.058(3) -0.002(2) 0.009(2) -0.003(2)
C57 0.088(5) 0.053(4) 0.075(5) -0.026(3) 0.029(4) -0.020(4)
C61 0.060(4) 0.046(4) 0.089(5) -0.018(3) 0.049(4) -0.014(3)
C62 0.037(3) 0.049(3) 0.080(5) -0.014(3) 0.022(3) -0.010(2)
C63 0.063(4) 0.055(4) 0.054(3) -0.017(3) 0.015(3) 0.015(3)
C64 0.072(4) 0.083(5) 0.028(3) -0.012(3) 0.015(3) -0.055(4)
C65 0.046(3) 0.046(3) 0.057(3) 0.012(3) 0.002(3) -0.003(3)
C66 0.122(6) 0.044(4) 0.041(3) -0.006(3) 0.020(4) -0.039(4)
C71 0.038(3) 0.050(3) 0.078(4) 0.015(3) -0.007(3) -0.017(3)
C76 0.090(5) 0.029(3) 0.082(5) -0.014(3) 0.021(4) -0.010(3)
C91 0.047(3) 0.074(4) 0.065(4) 0.036(3) -0.008(3) -0.023(3)
P6 0.0565(9) 0.0432(9) 0.0684(10) -0.0167(7) 0.0151(8) -0.0039(7)
F4 0.060(2) 0.068(2) 0.084(3) -0.022(2) -0.0085(19) 0.0162(19)
F6 0.094(3) 0.061(3) 0.110(4) -0.021(2) 0.018(3) 0.010(2)
F2 0.096(3) 0.084(3) 0.089(3) 0.008(3) 0.015(3) 0.001(3)
F5 0.146(5) 0.099(4) 0.114(4) 0.005(3) 0.060(4) -0.008(4)
F3 0.063(2) 0.080(3) 0.101(3) -0.043(2) -0.010(2) 0.011(2)
F1 0.084(3) 0.087(3) 0.139(4) -0.058(3) -0.017(3) -0.007(3)
C101 0.030(3) 0.164(10) 0.058(4) -0.046(6) 0.007(3) -0.007(5)
N1 0.094(6) 0.074(5) 0.160(8) -0.011(5) 0.059(5) -0.007(4)
C100 0.088(8) 0.36(3) 0.072(7) 0.037(12) 0.003(6) 0.022(12)

loop_
_atom_type_symbol
_atom_type_description
_atom_type_scat_dispersion_real
_atom_type_scat_dispersion_imag
_atom_type_scat_source
C C 0.0033 0.0016 'International Tables Vol C Tables 4.2.6.8 and 6.1.1.4'
H H 0.0000 0.0000 'International Tables Vol C Tables 4.2.6.8 and 6.1.1.4'
F F 0.0171 0.0103 'International Tables Vol C Tables 4.2.6.8 and 6.1.1.4'
P P 0.1023 0.0942 'International Tables Vol C Tables 4.2.6.8 and 6.1.1.4'
S S 0.1246 0.1234 'International Tables Vol C Tables 4.2.6.8 and 6.1.1.4'
Cl Cl 0.1484 0.1585 'International Tables Vol C Tables 4.2.6.8 and 6.1.1.4'
Ni Ni 0.3393 1.1124 'International Tables Vol C Tables 4.2.6.8 and 6.1.1.4'
N N 0.0061 0.0033 'International Tables Vol C Tables 4.2.6.8 and 6.1.1.4'

loop_
_geom_angle_atom_site_label_1
_geom_angle_atom_site_label_2
_geom_angle_atom_site_label_3
_geom_angle
P1 Ni1 P2 85.12(4)
P1 Ni1 S2 160.43(4)
P2 Ni1 S2 94.80(4)
P1 Ni1 S1 89.27(4)
P2 Ni1 S1 169.08(5)
S2 Ni1 S1 87.36(4)
P1 Ni1 Cl1 94.72(4)
P2 Ni1 Cl1 85.40(4)
S2 Ni1 Cl1 104.79(4)
S1 Ni1 Cl1 104.42(4)
P3 Ni2 P4 85.43(5)
P3 Ni2 S1 92.43(4)
P4 Ni2 S1 158.88(5)
P3 Ni2 S2 171.20(5)
P4 Ni2 S2 91.76(4)
S1 Ni2 S2 87.19(4)
P3 Ni2 S3 98.93(5)
P4 Ni2 S3 108.58(5)
S1 Ni2 S3 92.52(4)
S2 Ni2 S3 89.88(4)
C4 P2 C5 105.2(2)
C4 P2 C13 106.6(2)
C5 P2 C13 102.74(19)
C4 P2 Ni1 104.86(14)
C5 P2 Ni1 117.04(14)
C13 P2 Ni1 119.22(14)
C7 S2 Ni1 106.44(15)
C7 S2 Ni2 105.29(16)
Ni1 S2 Ni2 92.24(4)
C10 P1 C2 105.3(2)
C10 P1 C15 103.5(2)
C2 P1 C15 105.9(2)
C10 P1 Ni1 113.06(14)
C2 P1 Ni1 117.84(14)
C15 P1 Ni1 110.02(14)
C23 S1 Ni2 101.97(16)
C23 S1 Ni1 106.36(16)
Ni2 S1 Ni1 92.35(4)
C11 P4 C3 105.2(2)
C11 P4 C8 103.3(2)
C3 P4 C8 108.9(2)
C11 P4 Ni2 116.05(15)
C3 P4 Ni2 113.99(15)
C8 P4 Ni2 108.75(17)
C35 S3 C19 100.7(3)
C35 S3 Ni2 100.06(17)
C19 S3 Ni2 97.95(16)
C46 P3 C22 106.4(3)
C46 P3 C12 107.4(2)
C22 P3 C12 105.1(2)
C46 P3 Ni2 105.34(17)
C22 P3 Ni2 115.36(18)
C12 P3 Ni2 116.62(15)
C14 C2 C42 119.0(4)
C14 C2 P1 118.7(3)
C42 C2 P1 122.3(4)
C47 C3 C21 120.5(5)
C47 C3 P4 120.3(4)
C21 C3 P4 118.8(3)
C15 C4 P2 109.3(3)
C20 C5 C29 118.7(4)
C20 C5 P2 121.8(3)
C29 C5 P2 119.4(3)
C22 C6 C76 119.2(6)
C19 C7 S2 115.9(3)
C46 C8 P4 111.1(3)
C18 C10 C24 119.0(4)
C18 C10 P1 118.3(3)
C24 C10 P1 122.4(3)
C17 C11 C45 118.8(5)
C17 C11 P4 121.1(3)
C45 C11 P4 119.8(4)
C40 C12 C38 118.8(5)
C40 C12 P3 121.4(4)
C38 C12 P3 119.7(4)
C27 C13 C56 118.8(4)
C27 C13 P2 120.4(4)
C56 C13 P2 120.8(4)
C2 C14 C51 119.3(5)
C4 C15 P1 110.1(3)
C25 C16 C20 120.6(5)
C11 C17 C30 121.0(5)
C10 C18 C28 120.3(5)
C7 C19 S3 114.2(3)
C16 C20 C5 120.2(4)
C49 C21 C3 119.4(5)
C41 C22 C6 119.0(5)
C41 C22 P3 120.1(4)
C6 C22 P3 120.6(4)
C35 C23 S1 115.1(3)
C91 C24 C10 120.5(5)
C16 C25 C55 120.4(4)
C36 C26 C38 120.5(5)
C13 C27 C52 120.0(6)
C18 C28 C71 120.1(5)
C55 C29 C5 120.5(4)
C44 C30 C17 119.1(5)
C51 C32 C63 119.4(5)
C23 C35 S3 114.1(3)
C26 C36 C65 120.5(5)
C45 C37 C44 120.9(5)
C26 C38 C12 120.0(5)
C12 C40 C65 121.2(5)
C22 C41 C50 121.3(5)
C63 C42 C2 120.5(5)
C37 C44 C30 120.1(5)
C37 C45 C11 120.0(5)
C8 C46 P3 107.1(3)
C3 C47 C66 119.3(6)
C64 C49 C21 120.6(6)
C57 C50 C41 119.6(6)
C32 C51 C14 121.6(5)
C61 C52 C27 120.7(6)
C25 C55 C29 119.5(5)
C62 C56 C13 120.4(6)
C50 C57 C76 119.9(6)
C52 C61 C62 119.5(5)
C56 C62 C61 120.6(6)
C42 C63 C32 120.1(5)
C49 C64 C66 119.3(5)
C36 C65 C40 118.9(5)
C47 C66 C64 120.7(6)
C91 C71 C28 119.8(5)
C57 C76 C6 121.0(6)
C24 C91 C71 120.4(5)
F4 P6 F1 179.5(3)
F4 P6 F6 89.9(2)
F1 P6 F6 89.7(3)
F4 P6 F5 88.1(3)
F1 P6 F5 92.1(4)
F6 P6 F5 89.0(3)
F4 P6 F2 88.4(3)
F1 P6 F2 91.3(3)
F6 P6 F2 89.8(3)
F5 P6 F2 176.3(3)
F4 P6 F3 89.9(2)
F1 P6 F3 90.5(2)
F6 P6 F3 179.5(3)
F5 P6 F3 90.6(3)
F2 P6 F3 90.7(3)
C100 C101 N1 177.6(12)

loop_
_geom_bond_atom_site_label_1
_geom_bond_atom_site_label_2
_geom_bond_distance
Ni1 P1 2.1755(11)
Ni1 P2 2.1924(11)
Ni1 S2 2.2374(11)
Ni1 S1 2.2431(11)
Ni1 Cl1 2.6061(11)
Ni2 P3 2.1654(12)
Ni2 P4 2.1662(12)
Ni2 S1 2.2389(11)
Ni2 S2 2.2488(11)
Ni2 S3 2.3929(12)
P2 C4 1.813(4)
P2 C5 1.821(4)
P2 C13 1.828(4)
S2 C7 1.833(4)
P1 C10 1.821(4)
P1 C2 1.820(4)
P1 C15 1.849(4)
S1 C23 1.828(5)
P4 C11 1.806(5)
P4 C3 1.821(5)
P4 C8 1.843(5)
S3 C35 1.788(5)
S3 C19 1.856(5)
P3 C46 1.811(5)
P3 C22 1.830(5)
P3 C12 1.831(5)
C2 C14 1.383(7)
C2 C42 1.390(7)
C3 C47 1.384(7)
C3 C21 1.404(7)
C4 C15 1.534(6)
C5 C20 1.383(6)
C5 C29 1.382(6)
C6 C22 1.404(7)
C6 C76 1.393(9)
C7 C19 1.485(7)
C8 C46 1.498(8)
C10 C18 1.373(6)
C10 C24 1.393(7)
C11 C17 1.375(7)
C11 C45 1.392(7)
C12 C40 1.364(7)
C12 C38 1.393(7)
C13 C27 1.383(7)
C13 C56 1.387(7)
C14 C51 1.385(7)
C16 C25 1.352(8)
C16 C20 1.381(7)
C17 C30 1.395(7)
C18 C28 1.386(7)
C21 C49 1.381(7)
C22 C41 1.377(8)
C23 C35 1.563(7)
C24 C91 1.371(8)
C25 C55 1.376(7)
C26 C36 1.359(9)
C26 C38 1.385(8)
C27 C52 1.401(8)
C28 C71 1.379(8)
C29 C55 1.387(7)
C30 C44 1.375(8)
C32 C51 1.366(9)
C32 C63 1.370(9)
C36 C65 1.375(8)
C37 C45 1.374(8)
C37 C44 1.370(9)
C40 C65 1.401(7)
C41 C50 1.396(9)
C42 C63 1.385(8)
C47 C66 1.386(9)
C49 C64 1.389(9)
C50 C57 1.370(9)
C52 C61 1.361(10)
C56 C62 1.385(8)
C57 C76 1.382(10)
C61 C62 1.376(10)
C64 C66 1.397(11)
C71 C91 1.369(9)
P6 F4 1.553(4)
P6 F1 1.547(5)
P6 F6 1.586(5)
P6 F5 1.591(5)
P6 F2 1.595(5)
P6 F3 1.599(4)
C101 C100 1.402(14)
C101 N1 1.253(13)
